data_4022965
loop_
_publ_author_name
'Bradley O. Ashburn'
'Rich G. Carter'

_publ_section_title
;
 Diels-Alder Approach to Tetra-ortho-Substituted Biaryls
 Employing Propargylic Tertiary Alcohols as Dienophiles
;
_journal_name_full 'Journal of Organic Chemistry'
_journal_page_first 10220
_journal_page_last 10223
_journal_paper_doi 10.1021/jo070812e
_journal_volume 72
_journal_year 2007
_chemical_formula_sum 'C37 H40 Cl N O4'
_chemical_formula_weight 598.15
_chemical_name_systematic
;
 ?
;
_space_group_IT_number 19
_symmetry_cell_setting orthorhombic
_symmetry_space_group_name_Hall 'P 2ac 2ab'
_symmetry_space_group_name_H-M 'P 21 21 21'
_atom_sites_solution_hydrogens geom
_atom_sites_solution_primary direct
_atom_sites_solution_secondary difmap
_audit_creation_method SHELXL-97
_cell_angle_alpha 90.00
_cell_angle_beta 90.00
_cell_angle_gamma 90.00
_cell_formula_units_Z 8
_cell_length_a 11.2204(18)
_cell_length_b 11.4675(19)
_cell_length_c 51.151(8)
_cell_measurement_reflns_used 6181
_cell_measurement_temperature 173(2)
_cell_measurement_theta_max 22.15
_cell_measurement_theta_min 2.17
_cell_volume 6581.6(19)
_computing_cell_refinement 'Bruker SMART'
_computing_data_collection 'Bruker SMART'
_computing_data_reduction 'Bruker SAINT'
_computing_molecular_graphics 'Bruker SHELXTL'
_computing_publication_material 'Bruker SHELXTL'
_computing_structure_refinement 'SHELXL-97 (Sheldrick, 1997)'
_computing_structure_solution 'SHELXS-97 (Sheldrick, 1990)'
_diffrn_ambient_temperature 173(2)
_diffrn_measured_fraction_theta_full 0.999
_diffrn_measured_fraction_theta_max 0.999
_diffrn_measurement_device_type 'CCD area detector'
_diffrn_measurement_method 'phi and omega scans'
_diffrn_radiation_monochromator graphite
_diffrn_radiation_source 'fine-focus sealed tube'
_diffrn_radiation_type MoK\a
_diffrn_radiation_wavelength 0.71073
_diffrn_reflns_av_R_equivalents 0.0472
_diffrn_reflns_av_sigmaI/netI 0.0393
_diffrn_reflns_limit_h_max 14
_diffrn_reflns_limit_h_min -14
_diffrn_reflns_limit_k_max 14
_diffrn_reflns_limit_k_min -14
_diffrn_reflns_limit_l_max 66
_diffrn_reflns_limit_l_min -66
_diffrn_reflns_number 75940
_diffrn_reflns_theta_full 27.50
_diffrn_reflns_theta_max 27.50
_diffrn_reflns_theta_min 0.80
_exptl_absorpt_coefficient_mu 0.155
_exptl_absorpt_correction_T_max 0.9831
_exptl_absorpt_correction_T_min 0.9476
_exptl_absorpt_correction_type multi-scan
_exptl_absorpt_process_details SADABS
_exptl_crystal_colour colorless
_exptl_crystal_density_diffrn 1.207
_exptl_crystal_density_meas 0
_exptl_crystal_density_method 'not measured'
_exptl_crystal_description plate
_exptl_crystal_F_000 2544
_exptl_crystal_size_max 0.35
_exptl_crystal_size_mid 0.28
_exptl_crystal_size_min 0.11
_refine_diff_density_max 0.257
_refine_diff_density_min -0.184
_refine_diff_density_rms 0.039
_refine_ls_abs_structure_details 'Flack H D (1983), Acta Cryst. A39, 876-881'
_refine_ls_abs_structure_Flack -0.01(4)
_refine_ls_extinction_method none
_refine_ls_goodness_of_fit_ref 1.016
_refine_ls_hydrogen_treatment refall
_refine_ls_matrix_type full
_refine_ls_number_parameters 1095
_refine_ls_number_reflns 15030
_refine_ls_number_restraints 0
_refine_ls_restrained_S_all 1.016
_refine_ls_R_factor_all 0.0555
_refine_ls_R_factor_gt 0.0447
_refine_ls_shift/su_max 0.003
_refine_ls_shift/su_mean 0.000
_refine_ls_structure_factor_coef Fsqd
_refine_ls_weighting_details 'calc w=1/[\s^2^(Fo^2^)+(0.0632P)^2^+0.3649P] where P=(Fo^2^+2Fc^2^)/3'
_refine_ls_weighting_scheme calc
_refine_ls_wR_factor_gt 0.1023
_refine_ls_wR_factor_ref 0.1101
_reflns_number_gt 13012
_reflns_number_total 15030
_reflns_threshold_expression >2sigma(I)
_cod_data_source_file jo070812esi20070417_053720.cif
_cod_data_source_block rcr22
_cod_depositor_comments
;
The following automatic conversions were performed:
'_symmetry_cell_setting' value 'Orthorhombic' changed to 'orthorhombic'
according to '/home/saulius/struct/CIF-dictionaries/cif_core.dic'
dictionary named 'cif_core.dic' version 2.4.1 from 2010-06-29.

Automatic conversion script
Id: cif_fix_enum 1527 2010-12-29 10:47:43Z saulius 
;
_cod_database_code 4022965

loop_
_symmetry_equiv_pos_as_xyz
'x, y, z'
'-x+1/2, -y, z+1/2'
'-x, y+1/2, -z+1/2'
'x+1/2, -y+1/2, -z'

loop_
_atom_site_label
_atom_site_type_symbol
_atom_site_fract_x
_atom_site_fract_y
_atom_site_fract_z
_atom_site_U_iso_or_equiv
_atom_site_adp_type
_atom_site_occupancy
_atom_site_symmetry_multiplicity
_atom_site_calc_flag
Cl1 Cl 0.00720(6) 0.58857(5) 0.863832(11) 0.04401(15) Uani 1 1 d
O1 O 0.24989(14) 0.65451(13) 0.82421(4) 0.0410(4) Uani 1 1 d
O2 O 0.03094(13) 0.31855(12) 0.78391(3) 0.0244(3) Uani 1 1 d
O3 O 0.23602(13) 0.52253(12) 0.73583(3) 0.0298(3) Uani 1 1 d
O4 O 0.14111(13) 0.69509(13) 0.74270(3) 0.0327(3) Uani 1 1 d
N1 N 0.10140(16) 0.53197(16) 0.76675(3) 0.0275(4) Uani 1 1 d
C1 C 0.02457(17) 0.58081(16) 0.78590(4) 0.0250(4) Uani 1 1 d
C2 C -0.0688(2) 0.65360(19) 0.77880(5) 0.0343(5) Uani 1 1 d
C3 C -0.1409(2) 0.7004(2) 0.79800(5) 0.0390(5) Uani 1 1 d
C4 C -0.12027(19) 0.67820(19) 0.82407(5) 0.0347(5) Uani 1 1 d
C5 C -0.02626(19) 0.60668(17) 0.83073(4) 0.0287(4) Uani 1 1 d
C6 C 0.04625(17) 0.55325(16) 0.81207(4) 0.0236(4) Uani 1 1 d
C7 C 0.14863(17) 0.47737(17) 0.82014(4) 0.0224(4) Uani 1 1 d
C8 C 0.25458(19) 0.53509(18) 0.82692(4) 0.0274(4) Uani 1 1 d
C9 C 0.35322(19) 0.4754(2) 0.83591(4) 0.0319(5) Uani 1 1 d
C10 C 0.3459(2) 0.3560(2) 0.83834(4) 0.0331(5) Uani 1 1 d
C11 C 0.24477(19) 0.29614(18) 0.83106(4) 0.0284(4) Uani 1 1 d
C12 C 0.14529(17) 0.35491(17) 0.82140(4) 0.0211(4) Uani 1 1 d
C13 C 0.03582(18) 0.28661(16) 0.81099(4) 0.0228(4) Uani 1 1 d
C14 C 0.05581(18) 0.15276(17) 0.81198(4) 0.0258(4) Uani 1 1 d
C15 C 0.1331(2) 0.1035(2) 0.79380(5) 0.0370(5) Uani 1 1 d
C16 C 0.1520(3) -0.0162(2) 0.79292(6) 0.0501(7) Uani 1 1 d
C17 C 0.0955(2) -0.0888(2) 0.81069(7) 0.0517(7) Uani 1 1 d
C18 C 0.0202(2) -0.0409(2) 0.82890(6) 0.0496(7) Uani 1 1 d
C19 C 0.0000(2) 0.0786(2) 0.82955(5) 0.0375(5) Uani 1 1 d
C20 C -0.07816(17) 0.32326(17) 0.82519(4) 0.0246(4) Uani 1 1 d
C21 C -0.0856(2) 0.3195(2) 0.85239(4) 0.0348(5) Uani 1 1 d
C22 C -0.1901(2) 0.3499(3) 0.86510(5) 0.0466(6) Uani 1 1 d
C23 C -0.2876(2) 0.3861(2) 0.85119(5) 0.0450(6) Uani 1 1 d
C24 C -0.2815(2) 0.3925(2) 0.82425(5) 0.0393(5) Uani 1 1 d
C25 C -0.17735(18) 0.36030(19) 0.81132(4) 0.0287(4) Uani 1 1 d
C26 C 0.3537(3) 0.7190(2) 0.83032(6) 0.0462(6) Uani 1 1 d
C27 C 0.15711(17) 0.59225(18) 0.74789(4) 0.0255(4) Uani 1 1 d
C28 C 0.31032(18) 0.57261(18) 0.71520(4) 0.0263(4) Uani 1 1 d
C29 C 0.3084(2) 0.4852(2) 0.69307(4) 0.0299(4) Uani 1 1 d
C30 C 0.3870(2) 0.5214(2) 0.66995(4) 0.0351(5) Uani 1 1 d
C31 C 0.5127(2) 0.5475(2) 0.67973(5) 0.0386(5) Uani 1 1 d
C32 C 0.5120(2) 0.6335(2) 0.70249(5) 0.0373(5) Uani 1 1 d
C33 C 0.43616(19) 0.59110(19) 0.72541(4) 0.0303(4) Uani 1 1 d
C34 C 0.3866(3) 0.4280(3) 0.64884(5) 0.0467(6) Uani 1 1 d
C35 C 0.4450(2) 0.6682(2) 0.75005(5) 0.0396(5) Uani 1 1 d
C36 C 0.5657(3) 0.6549(4) 0.76318(8) 0.0599(8) Uani 1 1 d
C37 C 0.4190(3) 0.7962(2) 0.74519(7) 0.0499(7) Uani 1 1 d
Cl1A Cl 0.53556(5) 0.19464(5) 0.888580(10) 0.03802(13) Uani 1 1 d
O1A O 0.62598(14) 0.46875(14) 0.91992(3) 0.0378(4) Uani 1 1 d
O2A O 0.29199(12) 0.26184(13) 0.96306(3) 0.0251(3) Uani 1 1 d
O3A O 0.48269(12) 0.49100(12) 1.01278(3) 0.0268(3) Uani 1 1 d
O4A O 0.65731(12) 0.39347(13) 1.00791(3) 0.0289(3) Uani 1 1 d
N1A N 0.49941(16) 0.36295(15) 0.98097(3) 0.0266(4) Uani 1 1 d
C1A C 0.54720(17) 0.27507(17) 0.96447(4) 0.0239(4) Uani 1 1 d
C2A C 0.61810(19) 0.18728(19) 0.97446(4) 0.0298(4) Uani 1 1 d
C3A C 0.6610(2) 0.10107(19) 0.95790(5) 0.0326(5) Uani 1 1 d
C4A C 0.63460(19) 0.10271(19) 0.93159(5) 0.0315(5) Uani 1 1 d
C5A C 0.56400(17) 0.19206(18) 0.92193(4) 0.0256(4) Uani 1 1 d
C6A C 0.51630(16) 0.27901(16) 0.93790(4) 0.0224(4) Uani 1 1 d
C7A C 0.44315(17) 0.37591(17) 0.92656(4) 0.0226(4) Uani 1 1 d
C8A C 0.50450(18) 0.47328(18) 0.91686(4) 0.0277(4) Uani 1 1 d
C9A C 0.4452(2) 0.56435(19) 0.90483(4) 0.0342(5) Uani 1 1 d
C10A C 0.3231(2) 0.5589(2) 0.90215(5) 0.0363(5) Uani 1 1 d
C11A C 0.2600(2) 0.4654(2) 0.91191(4) 0.0300(5) Uani 1 1 d
C12A C 0.31748(17) 0.37417(17) 0.92485(4) 0.0233(4) Uani 1 1 d
C13A C 0.24471(17) 0.27414(17) 0.93716(4) 0.0231(4) Uani 1 1 d
C14A C 0.11279(18) 0.3079(2) 0.94066(4) 0.0303(5) Uani 1 1 d
C15A C 0.0881(2) 0.3993(2) 0.95803(5) 0.0389(5) Uani 1 1 d
C16A C -0.0271(2) 0.4307(3) 0.96405(6) 0.0538(7) Uani 1 1 d
C17A C -0.1210(3) 0.3713(3) 0.95298(7) 0.0609(9) Uani 1 1 d
C18A C -0.0992(2) 0.2843(3) 0.93583(7) 0.0576(9) Uani 1 1 d
C19A C 0.0176(2) 0.2507(2) 0.92938(5) 0.0423(6) Uani 1 1 d
C20A C 0.26207(18) 0.16151(18) 0.92145(4) 0.0274(4) Uani 1 1 d
C21A C 0.2292(2) 0.1568(2) 0.89503(5) 0.0389(5) Uani 1 1 d
C22A C 0.2422(3) 0.0549(2) 0.88077(5) 0.0481(7) Uani 1 1 d
C23A C 0.2920(3) -0.0424(3) 0.89239(6) 0.0504(7) Uani 1 1 d
C24A C 0.3273(2) -0.0383(2) 0.91826(5) 0.0440(6) Uani 1 1 d
C25A C 0.31179(19) 0.06312(19) 0.93270(5) 0.0318(5) Uani 1 1 d
C26A C 0.6930(3) 0.5693(3) 0.91288(7) 0.0488(7) Uani 1 1 d
C27A C 0.55573(17) 0.41298(17) 1.00127(4) 0.0229(4) Uani 1 1 d
C28A C 0.53277(18) 0.56221(17) 1.03388(4) 0.0244(4) Uani 1 1 d
C29A C 0.43999(19) 0.56275(18) 1.05542(4) 0.0265(4) Uani 1 1 d
C30A C 0.4788(2) 0.6382(2) 1.07853(4) 0.0346(5) Uani 1 1 d
C31A C 0.5078(3) 0.7609(2) 1.06896(6) 0.0446(6) Uani 1 1 d
C32A C 0.5994(2) 0.7585(2) 1.04698(5) 0.0404(6) Uani 1 1 d
C33A C 0.5574(2) 0.68523(19) 1.02380(4) 0.0309(5) Uani 1 1 d
C34A C 0.3825(3) 0.6379(3) 1.09955(5) 0.0510(7) Uani 1 1 d
C35A C 0.6404(2) 0.6893(2) 0.99981(5) 0.0396(5) Uani 1 1 d
C36A C 0.6315(4) 0.8073(3) 0.98599(7) 0.0628(9) Uani 1 1 d
C37A C 0.7694(2) 0.6604(3) 1.00616(7) 0.0529(7) Uani 1 1 d
H1N H 0.117(2) 0.458(2) 0.7685(4) 0.024(6) Uiso 1 1 d
H1O H -0.026(2) 0.278(2) 0.7764(5) 0.040(7) Uiso 1 1 d
H1AN H 0.430(3) 0.378(2) 0.9786(5) 0.044(7) Uiso 1 1 d
H1AO H 0.250(3) 0.213(2) 0.9711(5) 0.043(7) Uiso 1 1 d
H2 H -0.082(2) 0.669(2) 0.7600(5) 0.032(6) Uiso 1 1 d
H2A H 0.6374(19) 0.1823(19) 0.9917(4) 0.023(5) Uiso 1 1 d
H3 H -0.205(3) 0.747(3) 0.7942(6) 0.058(9) Uiso 1 1 d
H3A H 0.710(2) 0.042(2) 0.9648(5) 0.044(7) Uiso 1 1 d
H4 H -0.168(2) 0.711(2) 0.8380(4) 0.030(6) Uiso 1 1 d
H4A H 0.666(2) 0.044(2) 0.9197(5) 0.038(7) Uiso 1 1 d
H9 H 0.426(2) 0.515(2) 0.8410(4) 0.034(6) Uiso 1 1 d
H9A H 0.484(2) 0.628(2) 0.8989(4) 0.031(6) Uiso 1 1 d
H10 H 0.412(2) 0.314(2) 0.8454(5) 0.041(7) Uiso 1 1 d
H10A H 0.279(2) 0.622(2) 0.8947(5) 0.043(7) Uiso 1 1 d
H11 H 0.2412(19) 0.209(2) 0.8330(4) 0.025(5) Uiso 1 1 d
H11A H 0.174(2) 0.461(2) 0.9105(5) 0.037(7) Uiso 1 1 d
H15 H 0.172(2) 0.151(2) 0.7818(5) 0.038(7) Uiso 1 1 d
H15A H 0.153(3) 0.442(2) 0.9663(5) 0.050(8) Uiso 1 1 d
H16A H -0.044(3) 0.495(3) 0.9774(6) 0.058(8) Uiso 1 1 d
H17 H 0.109(3) -0.173(3) 0.8107(6) 0.061(9) Uiso 1 1 d
H17A H -0.198(3) 0.391(3) 0.9590(6) 0.062(9) Uiso 1 1 d
H18 H -0.024(3) -0.096(3) 0.8421(5) 0.051(7) Uiso 1 1 d
H18 H 0.203(3) -0.047(3) 0.7805(6) 0.064(9) Uiso 1 1 d
H18A H -0.153(3) 0.240(3) 0.9281(6) 0.059(9) Uiso 1 1 d
H19 H -0.056(3) 0.106(3) 0.8424(5) 0.055(8) Uiso 1 1 d
H19A H 0.032(2) 0.189(2) 0.9179(4) 0.024(6) Uiso 1 1 d
H21 H -0.017(2) 0.296(2) 0.8625(5) 0.042(7) Uiso 1 1 d
H21A H 0.201(2) 0.231(2) 0.8869(5) 0.032(6) Uiso 1 1 d
H22 H -0.194(3) 0.342(3) 0.8829(6) 0.053(8) Uiso 1 1 d
H22A H 0.218(2) 0.051(2) 0.8627(5) 0.042(7) Uiso 1 1 d
H23 H -0.358(3) 0.413(2) 0.8596(5) 0.050(7) Uiso 1 1 d
H23A H 0.298(3) -0.113(3) 0.8836(5) 0.054(8) Uiso 1 1 d
H24 H -0.352(2) 0.420(2) 0.8146(5) 0.043(7) Uiso 1 1 d
H24A H 0.363(2) -0.104(2) 0.9277(5) 0.045(7) Uiso 1 1 d
H25 H -0.175(2) 0.366(2) 0.7926(5) 0.028(6) Uiso 1 1 d
H25A H 0.341(2) 0.065(2) 0.9511(5) 0.035(6) Uiso 1 1 d
H26A H 0.417(3) 0.693(3) 0.8193(6) 0.053(8) Uiso 1 1 d
H26B H 0.335(3) 0.799(3) 0.8265(6) 0.064(9) Uiso 1 1 d
H26C H 0.378(3) 0.703(3) 0.8498(6) 0.058(8) Uiso 1 1 d
H26D H 0.775(3) 0.549(3) 0.9166(6) 0.069(10) Uiso 1 1 d
H26E H 0.687(3) 0.590(3) 0.8940(6) 0.057(8) Uiso 1 1 d
H26F H 0.662(3) 0.639(3) 0.9239(6) 0.063(9) Uiso 1 1 d
H28 H 0.275(2) 0.647(2) 0.7096(5) 0.037(6) Uiso 1 1 d
H28A H 0.6057(19) 0.5238(18) 1.0395(4) 0.018(5) Uiso 1 1 d
H29A H 0.229(2) 0.474(2) 0.6881(4) 0.032(6) Uiso 1 1 d
H29B H 0.336(2) 0.407(2) 0.6993(4) 0.033(6) Uiso 1 1 d
H29D H 0.4241(19) 0.484(2) 1.0613(4) 0.028(6) Uiso 1 1 d
H29D H 0.368(2) 0.592(2) 1.0478(4) 0.033(6) Uiso 1 1 d
H30 H 0.356(2) 0.596(2) 0.6629(4) 0.026(5) Uiso 1 1 d
H30A H 0.551(2) 0.602(2) 1.0861(5) 0.046(7) Uiso 1 1 d
H30E H 0.548(4) 0.821(3) 0.9803(7) 0.091(13) Uiso 1 1 d
H31 H 0.548(2) 0.474(2) 0.6862(5) 0.041(7) Uiso 1 1 d
H31B H 0.561(2) 0.577(2) 0.6650(5) 0.030(6) Uiso 1 1 d
H31C H 0.434(3) 0.800(3) 1.0623(6) 0.056(8) Uiso 1 1 d
H31D H 0.541(2) 0.809(2) 1.0838(5) 0.046(7) Uiso 1 1 d
H32A H 0.480(2) 0.709(2) 0.6972(5) 0.039(7) Uiso 1 1 d
H32B H 0.592(3) 0.647(3) 0.7080(5) 0.056(8) Uiso 1 1 d
H32C H 0.675(2) 0.728(2) 1.0538(5) 0.042(7) Uiso 1 1 d
H32D H 0.612(2) 0.835(2) 1.0404(5) 0.042(7) Uiso 1 1 d
H33A H 0.480(2) 0.711(2) 1.0175(5) 0.038(7) Uiso 1 1 d
H33B H 0.465(2) 0.511(2) 0.7305(5) 0.045(7) Uiso 1 1 d
H34A H 0.302(3) 0.412(3) 0.6427(6) 0.072(10) Uiso 1 1 d
H34B H 0.438(3) 0.449(3) 0.6333(6) 0.058(8) Uiso 1 1 d
H34C H 0.415(2) 0.356(2) 0.6557(5) 0.038(7) Uiso 1 1 d
H34D H 0.361(3) 0.556(3) 1.1060(5) 0.056(8) Uiso 1 1 d
H34E H 0.304(3) 0.664(3) 1.0914(5) 0.054(8) Uiso 1 1 d
H34F H 0.408(2) 0.682(3) 1.1133(6) 0.051(8) Uiso 1 1 d
H35 H 0.387(2) 0.637(2) 0.7628(5) 0.036(6) Uiso 1 1 d
H35A H 0.612(2) 0.628(3) 0.9873(5) 0.050(8) Uiso 1 1 d
H36A H 0.568(3) 0.697(3) 0.7798(6) 0.066(9) Uiso 1 1 d
H36B H 0.583(3) 0.581(3) 0.7655(7) 0.070(11) Uiso 1 1 d
H36C H 0.625(4) 0.682(3) 0.7516(7) 0.084(12) Uiso 1 1 d
H36D H 0.680(3) 0.805(3) 0.9693(6) 0.066(9) Uiso 1 1 d
H36F H 0.670(3) 0.867(3) 0.9975(5) 0.052(8) Uiso 1 1 d
H37A H 0.421(3) 0.838(3) 0.7621(6) 0.061(9) Uiso 1 1 d
H37B H 0.348(3) 0.807(3) 0.7359(6) 0.064(9) Uiso 1 1 d
H37C H 0.481(3) 0.829(3) 0.7330(6) 0.070(10) Uiso 1 1 d
H37D H 0.813(3) 0.721(3) 1.0160(6) 0.065(9) Uiso 1 1 d
H37E H 0.815(3) 0.660(3) 0.9906(6) 0.060(9) Uiso 1 1 d
H37F H 0.775(3) 0.584(3) 1.0160(6) 0.074(10) Uiso 1 1 d

loop_
_atom_site_aniso_label
_atom_site_aniso_U_11
_atom_site_aniso_U_22
_atom_site_aniso_U_33
_atom_site_aniso_U_23
_atom_site_aniso_U_13
_atom_site_aniso_U_12
Cl1 0.0530(4) 0.0463(3) 0.0328(3) -0.0151(2) 0.0013(3) 0.0060(3)
O1 0.0343(9) 0.0193(7) 0.0693(11) -0.0011(7) -0.0118(8) -0.0072(6)
O2 0.0253(7) 0.0221(7) 0.0257(7) 0.0004(6) -0.0030(6) -0.0062(6)
O3 0.0306(8) 0.0229(7) 0.0358(8) 0.0095(6) 0.0060(6) 0.0014(6)
O4 0.0294(8) 0.0255(8) 0.0433(8) 0.0124(7) -0.0011(6) 0.0040(6)
N1 0.0323(10) 0.0193(9) 0.0310(9) 0.0070(7) 0.0037(7) 0.0033(7)
C1 0.0242(10) 0.0175(9) 0.0334(10) 0.0000(8) 0.0023(8) -0.0020(8)
C2 0.0317(11) 0.0274(11) 0.0439(13) 0.0037(10) -0.0062(10) 0.0033(9)
C3 0.0267(11) 0.0258(11) 0.0645(16) -0.0020(11) -0.0053(11) 0.0069(10)
C4 0.0249(10) 0.0268(11) 0.0522(14) -0.0136(10) 0.0034(10) 0.0020(9)
C5 0.0301(11) 0.0212(9) 0.0347(11) -0.0080(8) -0.0003(9) -0.0024(8)
C6 0.0205(9) 0.0168(9) 0.0337(10) -0.0040(7) -0.0024(8) -0.0020(7)
C7 0.0237(9) 0.0214(9) 0.0222(9) -0.0021(7) -0.0015(8) 0.0005(8)
C8 0.0282(10) 0.0233(10) 0.0307(10) -0.0031(8) -0.0003(8) -0.0034(8)
C9 0.0246(11) 0.0356(12) 0.0356(11) -0.0044(9) -0.0064(9) -0.0053(9)
C10 0.0300(11) 0.0334(11) 0.0360(12) -0.0016(9) -0.0096(9) 0.0065(9)
C11 0.0299(11) 0.0238(10) 0.0315(11) 0.0010(8) -0.0034(9) 0.0034(9)
C12 0.0225(9) 0.0223(9) 0.0186(9) -0.0024(7) 0.0008(7) -0.0005(8)
C13 0.0246(9) 0.0181(9) 0.0257(9) 0.0002(7) -0.0009(8) -0.0010(7)
C14 0.0230(9) 0.0209(9) 0.0335(10) -0.0016(8) -0.0071(8) -0.0022(8)
C15 0.0372(12) 0.0293(11) 0.0445(13) -0.0035(10) -0.0010(11) 0.0060(10)
C16 0.0456(15) 0.0339(13) 0.0706(19) -0.0153(13) -0.0060(14) 0.0140(12)
C17 0.0438(15) 0.0185(11) 0.093(2) 0.0004(13) -0.0194(14) 0.0011(11)
C18 0.0413(14) 0.0276(12) 0.0799(19) 0.0136(13) -0.0068(14) -0.0088(11)
C19 0.0317(12) 0.0274(11) 0.0534(14) 0.0059(10) 0.0002(11) -0.0055(10)
C20 0.0240(10) 0.0169(9) 0.0330(10) 0.0001(8) 0.0025(8) -0.0036(7)
C21 0.0341(12) 0.0373(12) 0.0330(12) 0.0012(10) 0.0016(9) -0.0012(10)
C22 0.0465(15) 0.0560(16) 0.0373(13) -0.0024(12) 0.0148(12) -0.0003(12)
C23 0.0292(12) 0.0464(15) 0.0595(17) -0.0100(13) 0.0153(12) -0.0018(11)
C24 0.0252(11) 0.0336(12) 0.0592(16) -0.0064(11) 0.0000(11) -0.0015(9)
C25 0.0247(10) 0.0256(10) 0.0358(12) -0.0045(9) 0.0005(9) -0.0009(8)
C26 0.0425(15) 0.0304(13) 0.0656(18) 0.0000(12) -0.0118(14) -0.0126(11)
C27 0.0205(9) 0.0234(10) 0.0327(10) 0.0050(8) -0.0055(8) -0.0014(8)
C28 0.0235(10) 0.0231(10) 0.0324(11) 0.0095(8) 0.0027(8) -0.0013(8)
C29 0.0282(11) 0.0296(11) 0.0319(11) 0.0072(9) -0.0019(9) -0.0022(9)
C30 0.0363(12) 0.0340(12) 0.0349(12) 0.0073(10) 0.0007(10) -0.0013(10)
C31 0.0329(12) 0.0370(13) 0.0458(13) -0.0007(11) 0.0091(11) -0.0020(10)
C32 0.0250(11) 0.0344(13) 0.0524(14) -0.0018(10) 0.0040(10) -0.0053(10)
C33 0.0272(10) 0.0258(10) 0.0379(11) 0.0008(9) -0.0028(9) 0.0007(9)
C34 0.0548(17) 0.0442(16) 0.0410(14) -0.0004(12) 0.0024(13) -0.0050(13)
C35 0.0346(12) 0.0397(13) 0.0445(13) -0.0066(11) -0.0039(11) -0.0016(11)
C36 0.0465(17) 0.070(2) 0.063(2) -0.0164(18) -0.0173(15) 0.0029(16)
C37 0.0470(16) 0.0361(14) 0.0667(19) -0.0157(14) -0.0047(15) -0.0046(12)
Cl1A 0.0429(3) 0.0465(3) 0.0247(2) -0.0068(2) 0.0062(2) -0.0003(3)
O1A 0.0237(7) 0.0354(9) 0.0544(10) 0.0083(7) -0.0016(7) -0.0093(7)
O2A 0.0219(7) 0.0298(8) 0.0236(7) 0.0042(6) 0.0000(6) -0.0032(6)
O3A 0.0218(7) 0.0313(7) 0.0274(7) -0.0086(6) -0.0041(6) 0.0037(6)
O4A 0.0243(7) 0.0296(7) 0.0330(8) -0.0020(6) -0.0067(6) 0.0053(6)
N1A 0.0188(8) 0.0337(9) 0.0274(8) -0.0078(7) -0.0040(7) 0.0071(7)
C1A 0.0205(9) 0.0241(9) 0.0270(9) -0.0019(8) 0.0017(8) -0.0013(8)
C2A 0.0286(10) 0.0321(11) 0.0286(11) 0.0022(9) -0.0022(8) 0.0027(9)
C3A 0.0300(11) 0.0229(10) 0.0449(13) 0.0035(9) 0.0027(9) 0.0062(9)
C4A 0.0276(11) 0.0251(10) 0.0418(12) -0.0063(9) 0.0069(9) 0.0008(9)
C5A 0.0212(9) 0.0309(10) 0.0246(9) -0.0012(8) 0.0042(8) -0.0053(8)
C6A 0.0172(9) 0.0233(9) 0.0267(9) -0.0008(7) 0.0037(7) -0.0042(7)
C7A 0.0220(9) 0.0265(10) 0.0193(9) -0.0010(7) 0.0015(7) -0.0014(8)
C8A 0.0239(10) 0.0286(10) 0.0305(10) -0.0022(8) 0.0022(8) -0.0049(8)
C9A 0.0372(12) 0.0265(11) 0.0389(12) 0.0097(9) 0.0018(10) -0.0076(10)
C10A 0.0353(12) 0.0353(13) 0.0384(12) 0.0146(10) 0.0000(10) 0.0045(10)
C11A 0.0262(11) 0.0328(11) 0.0310(11) 0.0061(9) 0.0001(9) 0.0017(9)
C12A 0.0239(9) 0.0254(10) 0.0207(9) -0.0003(8) 0.0000(8) -0.0016(8)
C13A 0.0202(9) 0.0265(10) 0.0225(9) 0.0025(8) -0.0009(8) -0.0002(8)
C14A 0.0214(9) 0.0357(11) 0.0337(11) 0.0126(9) 0.0022(8) -0.0012(9)
C15A 0.0333(12) 0.0411(13) 0.0422(13) 0.0043(11) 0.0035(10) 0.0074(11)
C16A 0.0399(15) 0.0579(18) 0.0635(17) 0.0146(15) 0.0159(13) 0.0176(13)
C17A 0.0302(14) 0.067(2) 0.086(2) 0.0349(18) 0.0198(15) 0.0119(14)
C18A 0.0242(13) 0.065(2) 0.084(2) 0.0279(18) -0.0100(14) -0.0147(13)
C19A 0.0296(12) 0.0440(14) 0.0533(15) 0.0139(12) -0.0044(11) -0.0069(11)
C20A 0.0209(9) 0.0296(11) 0.0318(10) -0.0007(8) 0.0044(8) -0.0079(8)
C21A 0.0449(14) 0.0384(13) 0.0333(12) -0.0022(10) 0.0025(10) -0.0118(11)
C22A 0.0547(16) 0.0541(17) 0.0355(13) -0.0101(12) 0.0075(12) -0.0231(13)
C23A 0.0584(17) 0.0401(15) 0.0527(16) -0.0165(13) 0.0227(13) -0.0153(13)
C24A 0.0411(14) 0.0339(13) 0.0571(16) 0.0009(12) 0.0139(12) -0.0026(11)
C25A 0.0278(11) 0.0307(11) 0.0371(12) 0.0008(9) 0.0065(9) -0.0037(9)
C26A 0.0333(14) 0.0438(16) 0.0693(19) 0.0080(14) 0.0010(13) -0.0164(12)
C27A 0.0227(9) 0.0233(9) 0.0226(9) 0.0044(8) 0.0000(7) 0.0006(8)
C28A 0.0235(10) 0.0257(10) 0.0240(9) -0.0040(8) -0.0040(8) 0.0003(8)
C29A 0.0259(10) 0.0251(10) 0.0286(10) -0.0002(8) 0.0003(8) -0.0023(8)
C30A 0.0350(12) 0.0393(12) 0.0297(11) -0.0059(9) -0.0009(10) -0.0050(10)
C31A 0.0473(15) 0.0345(13) 0.0519(15) -0.0169(11) 0.0080(12) -0.0078(12)
C32A 0.0414(14) 0.0296(12) 0.0502(15) -0.0054(11) 0.0074(11) -0.0085(11)
C33A 0.0261(10) 0.0278(11) 0.0390(12) 0.0033(9) 0.0050(9) 0.0032(9)
C34A 0.0616(18) 0.0572(18) 0.0340(14) -0.0158(13) 0.0100(13) -0.0101(15)
C35A 0.0392(13) 0.0357(12) 0.0438(13) 0.0030(11) 0.0151(11) 0.0000(11)
C36A 0.073(2) 0.0527(18) 0.063(2) 0.0230(16) 0.0252(18) 0.0023(17)
C37A 0.0357(14) 0.0469(16) 0.076(2) 0.0055(15) 0.0245(14) -0.0028(12)

loop_
_atom_type_symbol
_atom_type_description
_atom_type_scat_dispersion_real
_atom_type_scat_dispersion_imag
_atom_type_scat_source
C C 0.0033 0.0016 'International Tables Vol C Tables 4.2.6.8 and 6.1.1.4'
H H 0.0000 0.0000 'International Tables Vol C Tables 4.2.6.8 and 6.1.1.4'
N N 0.0061 0.0033 'International Tables Vol C Tables 4.2.6.8 and 6.1.1.4'
O O 0.0106 0.0060 'International Tables Vol C Tables 4.2.6.8 and 6.1.1.4'
Cl Cl 0.1484 0.1585 'International Tables Vol C Tables 4.2.6.8 and 6.1.1.4'

loop_
_geom_angle_atom_site_label_1
_geom_angle_atom_site_label_2
_geom_angle_atom_site_label_3
_geom_angle
C8 O1 C26 117.78(19)
C13 O2 H1O 108.5(16)
C27 O3 C28 118.27(15)
C27 N1 C1 125.15(18)
C27 N1 H1N 118.9(15)
C1 N1 H1N 115.7(15)
C2 C1 C6 121.21(19)
C2 C1 N1 121.00(19)
C6 C1 N1 117.79(17)
C3 C2 C1 119.3(2)
C3 C2 H2 122.2(14)
C1 C2 H2 118.5(14)
C4 C3 C2 121.2(2)
C4 C3 H3 116.5(18)
C2 C3 H3 122.3(19)
C3 C4 C5 118.5(2)
C3 C4 H4 123.1(14)
C5 C4 H4 118.3(14)
C4 C5 C6 122.6(2)
C4 C5 Cl1 118.32(17)
C6 C5 Cl1 119.03(16)
C5 C6 C1 117.03(18)
C5 C6 C7 120.88(18)
C1 C6 C7 121.92(17)
C8 C7 C12 118.81(18)
C8 C7 C6 116.31(17)
C12 C7 C6 124.87(18)
O1 C8 C9 123.85(19)
O1 C8 C7 114.30(18)
C9 C8 C7 121.85(19)
C10 C9 C8 118.4(2)
C10 C9 H9 119.2(15)
C8 C9 H9 122.4(15)
C11 C10 C9 121.3(2)
C11 C10 H10 119.5(16)
C9 C10 H10 119.2(16)
C10 C11 C12 121.0(2)
C10 C11 H11 120.1(13)
C12 C11 H11 118.9(13)
C11 C12 C7 118.52(18)
C11 C12 C13 120.76(17)
C7 C12 C13 120.65(17)
O2 C13 C20 110.89(16)
O2 C13 C12 103.46(14)
C20 C13 C12 111.13(15)
O2 C13 C14 106.84(15)
C20 C13 C14 112.16(16)
C12 C13 C14 111.95(16)
C19 C14 C15 117.8(2)
C19 C14 C13 124.21(19)
C15 C14 C13 118.00(19)
C16 C15 C14 121.1(3)
C16 C15 H15 119.2(16)
C14 C15 H15 119.6(16)
C17 C16 C15 120.2(3)
C17 C16 H18 120(2)
C15 C16 H18 119(2)
C18 C17 C16 119.1(2)
C18 C17 H17 119.1(18)
C16 C17 H17 121.8(18)
C17 C18 C19 120.8(3)
C17 C18 H18 119.2(16)
C19 C18 H18 120.0(16)
C14 C19 C18 121.0(3)
C14 C19 H19 122.5(18)
C18 C19 H19 116.4(18)
C25 C20 C21 118.17(19)
C25 C20 C13 120.82(18)
C21 C20 C13 121.01(18)
C22 C21 C20 120.7(2)
C22 C21 H21 119.5(15)
C20 C21 H21 119.8(16)
C23 C22 C21 120.6(2)
C23 C22 H22 120.8(18)
C21 C22 H22 118.6(18)
C22 C23 C24 119.7(2)
C22 C23 H23 121.9(16)
C24 C23 H23 118.3(17)
C23 C24 C25 120.1(2)
C23 C24 H24 118.4(15)
C25 C24 H24 121.5(15)
C20 C25 C24 120.8(2)
C20 C25 H25 120.4(14)
C24 C25 H25 118.8(14)
O1 C26 H26A 108.6(18)
O1 C26 H26B 105.7(19)
H26A C26 H26B 110(3)
O1 C26 H26C 109.6(17)
H26A C26 H26C 108(2)
H26B C26 H26C 114(2)
O4 C27 N1 125.8(2)
O4 C27 O3 124.85(18)
N1 C27 O3 109.32(17)
O3 C28 C29 105.78(16)
O3 C28 C33 109.65(16)
C29 C28 C33 111.25(18)
O3 C28 H28 109.0(15)
C29 C28 H28 110.4(14)
C33 C28 H28 110.6(15)
C28 C29 C30 112.96(18)
C28 C29 H29A 108.1(15)
C30 C29 H29A 112.0(14)
C28 C29 H29B 110.6(13)
C30 C29 H29B 108.0(13)
H29A C29 H29B 105(2)
C34 C30 C31 111.9(2)
C34 C30 C29 110.8(2)
C31 C30 C29 109.38(19)
C34 C30 H30 110.4(13)
C31 C30 H30 105.8(13)
C29 C30 H30 108.3(13)
C32 C31 C30 111.9(2)
C32 C31 H31 107.4(15)
C30 C31 H31 107.9(15)
C32 C31 H31B 111.2(14)
C30 C31 H31B 108.8(13)
H31 C31 H31B 110(2)
C31 C32 C33 112.48(19)
C31 C32 H32A 111.5(14)
C33 C32 H32A 106.7(15)
C31 C32 H32B 108.9(18)
C33 C32 H32B 110.5(17)
H32A C32 H32B 107(2)
C28 C33 C32 107.33(18)
C28 C33 C35 114.85(18)
C32 C33 C35 114.11(19)
C28 C33 H33B 105.2(16)
C32 C33 H33B 108.0(15)
C35 C33 H33B 106.8(14)
C30 C34 H34A 110.5(19)
C30 C34 H34B 113.0(17)
H34A C34 H34B 109(2)
C30 C34 H34C 110.4(15)
H34A C34 H34C 106(3)
H34B C34 H34C 108(2)
C37 C35 C36 109.9(3)
C37 C35 C33 114.1(2)
C36 C35 C33 111.2(2)
C37 C35 H35 109.1(15)
C36 C35 H35 104.9(15)
C33 C35 H35 107.1(14)
C35 C36 H36A 111.2(19)
C35 C36 H36B 111(2)
H36A C36 H36B 111(3)
C35 C36 H36C 109(2)
H36A C36 H36C 111(3)
H36B C36 H36C 104(3)
C35 C37 H37A 108.5(18)
C35 C37 H37B 112(2)
H37A C37 H37B 114(3)
C35 C37 H37C 109.2(19)
H37A C37 H37C 110(3)
H37B C37 H37C 103(3)
C8A O1A C26A 117.7(2)
C13A O2A H1AO 108.0(18)
C27A O3A C28A 117.26(15)
C27A N1A C1A 125.79(17)
C27A N1A H1AN 118.5(19)
C1A N1A H1AN 115(2)
C2A C1A C6A 121.62(18)
C2A C1A N1A 120.99(18)
C6A C1A N1A 117.36(17)
C1A C2A C3A 119.5(2)
C1A C2A H2A 122.8(14)
C3A C2A H2A 117.7(14)
C4A C3A C2A 120.8(2)
C4A C3A H3A 120.2(16)
C2A C3A H3A 119.0(16)
C3A C4A C5A 118.8(2)
C3A C4A H4A 121.7(14)
C5A C4A H4A 119.6(14)
C4A C5A C6A 122.60(19)
C4A C5A Cl1A 117.90(16)
C6A C5A Cl1A 119.50(16)
C5A C6A C1A 116.67(18)
C5A C6A C7A 120.91(17)
C1A C6A C7A 122.28(17)
C8A C7A C12A 118.63(18)
C8A C7A C6A 117.29(17)
C12A C7A C6A 124.08(17)
O1A C8A C9A 123.85(19)
O1A C8A C7A 114.64(19)
C9A C8A C7A 121.51(19)
C10A C9A C8A 119.2(2)
C10A C9A H9A 118.7(15)
C8A C9A H9A 122.1(16)
C11A C10A C9A 120.7(2)
C11A C10A H10A 118.0(17)
C9A C10A H10A 121.1(17)
C10A C11A C12A 121.1(2)
C10A C11A H11A 121.5(15)
C12A C11A H11A 117.3(15)
C11A C12A C7A 118.69(19)
C11A C12A C13A 120.41(18)
C7A C12A C13A 120.89(17)
O2A C13A C20A 110.75(16)
O2A C13A C14A 105.83(15)
C20A C13A C14A 113.25(17)
O2A C13A C12A 104.74(15)
C20A C13A C12A 110.20(16)
C14A C13A C12A 111.66(16)
C19A C14A C15A 117.9(2)
C19A C14A C13A 125.1(2)
C15A C14A C13A 116.85(19)
C16A C15A C14A 121.5(3)
C16A C15A H15A 118.4(17)
C14A C15A H15A 120.0(17)
C17A C16A C15A 119.8(3)
C17A C16A H16A 119.3(17)
C15A C16A H16A 120.8(18)
C18A C17A C16A 119.6(3)
C18A C17A H17A 124(2)
C16A C17A H17A 116(2)
C17A C18A C19A 121.6(3)
C17A C18A H18A 126(2)
C19A C18A H18A 112(2)
C14A C19A C18A 119.5(3)
C14A C19A H19A 119.1(14)
C18A C19A H19A 121.3(15)
C25A C20A C21A 118.4(2)
C25A C20A C13A 121.33(18)
C21A C20A C13A 120.3(2)
C22A C21A C20A 120.9(2)
C22A C21A H21A 122.3(14)
C20A C21A H21A 116.8(14)
C23A C22A C21A 119.8(2)
C23A C22A H22A 119.3(16)
C21A C22A H22A 120.9(16)
C24A C23A C22A 120.0(3)
C24A C23A H23A 118.2(18)
C22A C23A H23A 121.7(18)
C23A C24A C25A 120.1(3)
C23A C24A H24A 124.5(16)
C25A C24A H24A 115.4(16)
C20A C25A C24A 120.8(2)
C20A C25A H25A 120.2(14)
C24A C25A H25A 118.9(14)
O1A C26A H26D 105(2)
O1A C26A H26E 113.4(18)
H26D C26A H26E 109(3)
O1A C26A H26F 108.1(17)
H26D C26A H26F 113(3)
H26E C26A H26F 109(2)
O4A C27A N1A 125.48(18)
O4A C27A O3A 124.94(18)
N1A C27A O3A 109.56(16)
O3A C28A C29A 105.91(16)
O3A C28A C33A 109.61(16)
C29A C28A C33A 111.46(17)
O3A C28A H28A 106.8(12)
C29A C28A H28A 111.3(12)
C33A C28A H28A 111.5(13)
C28A C29A C30A 111.63(17)
C28A C29A H29D 110.5(13)
C30A C29A H29D 109.8(13)
C28A C29A H29D 106.5(14)
C30A C29A H29D 110.8(14)
H29D C29A H29D 107(2)
C31A C30A C34A 112.3(2)
C31A C30A C29A 109.56(19)
C34A C30A C29A 110.0(2)
C31A C30A H30A 109.6(17)
C34A C30A H30A 107.6(15)
C29A C30A H30A 107.6(16)
C32A C31A C30A 111.4(2)
C32A C31A H31C 108.4(17)
C30A C31A H31C 110.1(18)
C32A C31A H31D 108.5(16)
C30A C31A H31D 110.0(15)
H31C C31A H31D 108(2)
C31A C32A C33A 111.9(2)
C31A C32A H32C 109.1(15)
C33A C32A H32C 110.3(16)
C31A C32A H32D 110.4(16)
C33A C32A H32D 106.2(16)
H32C C32A H32D 109(2)
C28A C33A C32A 107.59(18)
C28A C33A C35A 113.98(18)
C32A C33A C35A 114.5(2)
C28A C33A H33A 103.0(15)
C32A C33A H33A 111.6(15)
C35A C33A H33A 105.7(14)
C30A C34A H34D 113.4(17)
C30A C34A H34E 108.7(16)
H34D C34A H34E 102(2)
C30A C34A H34F 108.8(18)
H34D C34A H34F 109(2)
H34E C34A H34F 115(2)
C37A C35A C36A 110.7(3)
C37A C35A C33A 113.5(2)
C36A C35A C33A 110.9(2)
C37A C35A H35A 106.8(16)
C36A C35A H35A 107.6(16)
C33A C35A H35A 107.1(16)
C35A C36A H30E 110(2)
C35A C36A H36D 109.7(19)
H30E C36A H36D 105(3)
C35A C36A H36F 107.9(17)
H30E C36A H36F 118(3)
H36D C36A H36F 106(3)
C35A C37A H37D 115.4(19)
C35A C37A H37E 109.8(18)
H37D C37A H37E 99(3)
C35A C37A H37F 111(2)
H37D C37A H37F 109(3)
H37E C37A H37F 112(3)

loop_
_geom_bond_atom_site_label_1
_geom_bond_atom_site_label_2
_geom_bond_distance
Cl1 C5 1.747(2)
O1 C8 1.377(2)
O1 C26 1.415(3)
O2 C13 1.434(2)
O2 H1O 0.88(3)
O3 C27 1.343(2)
O3 C28 1.462(2)
O4 C27 1.222(2)
N1 C27 1.341(3)
N1 C1 1.420(3)
N1 H1N 0.87(2)
C1 C2 1.388(3)
C1 C6 1.397(3)
C2 C3 1.381(3)
C2 H2 0.99(2)
C3 C4 1.377(4)
C3 H3 0.92(3)
C4 C5 1.379(3)
C4 H4 0.97(2)
C5 C6 1.396(3)
C6 C7 1.499(3)
C7 C8 1.404(3)
C7 C12 1.406(3)
C8 C9 1.380(3)
C9 C10 1.378(3)
C9 H9 0.97(3)
C10 C11 1.378(3)
C10 H10 0.96(3)
C11 C12 1.395(3)
C11 H11 1.01(2)
C12 C13 1.551(3)
C13 C20 1.530(3)
C13 C14 1.552(3)
C14 C19 1.387(3)
C14 C15 1.391(3)
C15 C16 1.390(4)
C15 H15 0.93(3)
C16 C17 1.386(4)
C16 H18 0.92(3)
C17 C18 1.372(4)
C17 H17 0.98(3)
C18 C19 1.389(3)
C18 H18 1.05(3)
C19 H19 0.96(3)
C20 C25 1.387(3)
C20 C21 1.394(3)
C21 C22 1.385(3)
C21 H21 0.96(3)
C22 C23 1.369(4)
C22 H22 0.92(3)
C23 C24 1.382(4)
C23 H23 0.95(3)
C24 C25 1.392(3)
C24 H24 0.98(3)
C25 H25 0.96(2)
C26 H26A 0.96(3)
C26 H26B 0.96(3)
C26 H26C 1.05(3)
C28 C29 1.512(3)
C28 C33 1.520(3)
C28 H28 0.98(3)
C29 C30 1.532(3)
C29 H29A 0.93(3)
C29 H29B 1.00(3)
C30 C34 1.522(4)
C30 C31 1.526(3)
C30 H30 0.99(2)
C31 C32 1.526(3)
C31 H31 0.99(3)
C31 H31B 0.99(2)
C32 C33 1.528(3)
C32 H32A 0.98(3)
C32 H32B 0.96(3)
C33 C35 1.543(3)
C33 H33B 1.01(3)
C34 H34A 1.02(3)
C34 H34B 1.01(3)
C34 H34C 0.96(3)
C35 C37 1.517(4)
C35 C36 1.520(4)
C35 H35 0.99(3)
C36 H36A 0.98(3)
C36 H36B 0.88(4)
C36 H36C 0.94(4)
C37 H37A 0.99(3)
C37 H37B 0.93(3)
C37 H37C 1.01(4)
Cl1A C5A 1.736(2)
O1A C8A 1.373(3)
O1A C26A 1.423(3)
O2A C13A 1.434(2)
O2A H1AO 0.84(3)
O3A C27A 1.349(2)
O3A C28A 1.465(2)
O4A C27A 1.210(2)
N1A C27A 1.344(3)
N1A C1A 1.420(3)
N1A H1AN 0.81(3)
C1A C2A 1.381(3)
C1A C6A 1.403(3)
C2A C3A 1.388(3)
C2A H2A 0.91(2)
C3A C4A 1.378(3)
C3A H3A 0.94(3)
C4A C5A 1.386(3)
C4A H4A 0.97(3)
C5A C6A 1.396(3)
C6A C7A 1.498(3)
C7A C8A 1.402(3)
C7A C12A 1.413(3)
C8A C9A 1.383(3)
C9A C10A 1.379(3)
C9A H9A 0.90(2)
C10A C11A 1.378(3)
C10A H10A 0.96(3)
C11A C12A 1.396(3)
C11A H11A 0.97(2)
C12A C13A 1.542(3)
C13A C20A 1.534(3)
C13A C14A 1.541(3)
C14A C19A 1.380(3)
C14A C15A 1.402(3)
C15A C16A 1.377(3)
C15A H15A 0.97(3)
C16A C17A 1.377(5)
C16A H16A 1.03(3)
C17A C18A 1.351(5)
C17A H17A 0.94(3)
C18A C19A 1.405(4)
C18A H18A 0.89(3)
C19A H19A 0.93(2)
C20A C25A 1.384(3)
C20A C21A 1.402(3)
C21A C22A 1.385(4)
C21A H21A 1.00(2)
C22A C23A 1.382(4)
C22A H22A 0.96(3)
C23A C24A 1.382(4)
C23A H23A 0.93(3)
C24A C25A 1.388(3)
C24A H24A 0.98(3)
C25A H25A 1.00(2)
C26A H26D 0.97(4)
C26A H26E 1.00(3)
C26A H26F 1.04(3)
C28A C29A 1.516(3)
C28A C33A 1.527(3)
C28A H28A 0.97(2)
C29A C30A 1.528(3)
C29A H29D 0.96(2)
C29A H29D 0.96(3)
C30A C31A 1.524(4)
C30A C34A 1.525(4)
C30A H30A 0.99(3)
C31A C32A 1.524(4)
C31A H31C 1.00(3)
C31A H31D 1.01(3)
C32A C33A 1.528(3)
C32A H32C 0.98(3)
C32A H32D 0.95(3)
C33A C35A 1.541(3)
C33A H33A 0.97(3)
C34A H34D 1.02(3)
C34A H34E 1.02(3)
C34A H34F 0.91(3)
C35A C37A 1.521(4)
C35A C36A 1.530(4)
C35A H35A 1.00(3)
C36A H30E 1.00(4)
C36A H36D 1.01(3)
C36A H36F 1.01(3)
C37A H37D 0.99(4)
C37A H37E 0.95(3)
C37A H37F 1.01(4)

loop_
_geom_hbond_atom_site_label_D
_geom_hbond_atom_site_label_H
_geom_hbond_atom_site_label_A
_geom_hbond_distance_DH
_geom_hbond_distance_HA
_geom_hbond_distance_DA
_geom_hbond_angle_DHA
_geom_hbond_site_symmetry_A
N1 H1N O2 0.87(2) 2.03(2) 2.718(2) 136(2) .
O2 H1O O4 0.88(3) 1.88(3) 2.754(2) 175(2) 3_546
N1A H1AN O2A 0.81(3) 2.19(3) 2.757(2) 127(2) .
O2A H1AO O4A 0.84(3) 1.93(3) 2.768(2) 175(3) 4_457

loop_
_geom_torsion_atom_site_label_1
_geom_torsion_atom_site_label_2
_geom_torsion_atom_site_label_3
_geom_torsion_atom_site_label_4
_geom_torsion
C27 N1 C1 C2 50.8(3)
C27 N1 C1 C6 -129.1(2)
C6 C1 C2 C3 0.6(3)
N1 C1 C2 C3 -179.3(2)
C1 C2 C3 C4 1.4(4)
C2 C3 C4 C5 -0.7(4)
C3 C4 C5 C6 -2.0(3)
C3 C4 C5 Cl1 174.72(18)
C4 C5 C6 C1 3.9(3)
Cl1 C5 C6 C1 -172.86(15)
C4 C5 C6 C7 179.16(19)
Cl1 C5 C6 C7 2.4(3)
C2 C1 C6 C5 -3.1(3)
N1 C1 C6 C5 176.81(18)
C2 C1 C6 C7 -178.35(19)
N1 C1 C6 C7 1.6(3)
C5 C6 C7 C8 -81.8(2)
C1 C6 C7 C8 93.2(2)
C5 C6 C7 C12 98.0(2)
C1 C6 C7 C12 -86.9(3)
C26 O1 C8 C9 1.9(3)
C26 O1 C8 C7 -179.2(2)
C12 C7 C8 O1 177.95(18)
C6 C7 C8 O1 -2.2(3)
C12 C7 C8 C9 -3.1(3)
C6 C7 C8 C9 176.74(19)
O1 C8 C9 C10 178.5(2)
C7 C8 C9 C10 -0.4(3)
C8 C9 C10 C11 2.5(4)
C9 C10 C11 C12 -1.1(3)
C10 C11 C12 C7 -2.4(3)
C10 C11 C12 C13 174.66(19)
C8 C7 C12 C11 4.4(3)
C6 C7 C12 C11 -175.43(18)
C8 C7 C12 C13 -172.66(17)
C6 C7 C12 C13 7.5(3)
C11 C12 C13 O2 -116.86(19)
C7 C12 C13 O2 60.1(2)
C11 C12 C13 C20 124.1(2)
C7 C12 C13 C20 -58.9(2)
C11 C12 C13 C14 -2.2(3)
C7 C12 C13 C14 174.80(17)
O2 C13 C14 C19 -139.6(2)
C20 C13 C14 C19 -17.9(3)
C12 C13 C14 C19 107.8(2)
O2 C13 C14 C15 39.3(2)
C20 C13 C14 C15 160.95(19)
C12 C13 C14 C15 -73.3(2)
C19 C14 C15 C16 1.3(3)
C13 C14 C15 C16 -177.7(2)
C14 C15 C16 C17 -1.4(4)
C15 C16 C17 C18 0.6(4)
C16 C17 C18 C19 0.3(4)
C15 C14 C19 C18 -0.3(3)
C13 C14 C19 C18 178.5(2)
C17 C18 C19 C14 -0.4(4)
O2 C13 C20 C25 11.6(3)
C12 C13 C20 C25 126.10(19)
C14 C13 C20 C25 -107.7(2)
O2 C13 C20 C21 -168.91(18)
C12 C13 C20 C21 -54.4(2)
C14 C13 C20 C21 71.7(2)
C25 C20 C21 C22 1.2(3)
C13 C20 C21 C22 -178.3(2)
C20 C21 C22 C23 -1.1(4)
C21 C22 C23 C24 -0.1(4)
C22 C23 C24 C25 1.1(4)
C21 C20 C25 C24 -0.2(3)
C13 C20 C25 C24 179.33(19)
C23 C24 C25 C20 -1.0(3)
C1 N1 C27 O4 -7.9(3)
C1 N1 C27 O3 170.70(18)
C28 O3 C27 O4 1.0(3)
C28 O3 C27 N1 -177.53(16)
C27 O3 C28 C29 -135.12(18)
C27 O3 C28 C33 104.8(2)
O3 C28 C29 C30 -177.51(17)
C33 C28 C29 C30 -58.5(2)
C28 C29 C30 C34 177.3(2)
C28 C29 C30 C31 53.4(3)
C34 C30 C31 C32 -175.1(2)
C29 C30 C31 C32 -51.9(3)
C30 C31 C32 C33 56.9(3)
O3 C28 C33 C32 175.26(17)
C29 C28 C33 C32 58.6(2)
O3 C28 C33 C35 -56.7(2)
C29 C28 C33 C35 -173.37(18)
C31 C32 C33 C28 -58.5(3)
C31 C32 C33 C35 173.1(2)
C28 C33 C35 C37 -70.9(3)
C32 C33 C35 C37 53.7(3)
C28 C33 C35 C36 164.1(3)
C32 C33 C35 C36 -71.3(3)
C27A N1A C1A C2A 38.2(3)
C27A N1A C1A C6A -143.9(2)
C6A C1A C2A C3A 0.6(3)
N1A C1A C2A C3A 178.4(2)
C1A C2A C3A C4A 0.6(3)
C2A C3A C4A C5A -0.1(3)
C3A C4A C5A C6A -1.5(3)
C3A C4A C5A Cl1A 178.15(17)
C4A C5A C6A C1A 2.6(3)
Cl1A C5A C6A C1A -177.09(14)
C4A C5A C6A C7A 178.31(18)
Cl1A C5A C6A C7A -1.3(3)
C2A C1A C6A C5A -2.1(3)
N1A C1A C6A C5A 179.99(17)
C2A C1A C6A C7A -177.76(19)
N1A C1A C6A C7A 4.3(3)
C5A C6A C7A C8A -85.3(2)
C1A C6A C7A C8A 90.2(2)
C5A C6A C7A C12A 93.9(2)
C1A C6A C7A C12A -90.6(2)
C26A O1A C8A C9A 7.2(3)
C26A O1A C8A C7A -174.0(2)
C12A C7A C8A O1A 178.48(18)
C6A C7A C8A O1A -2.2(3)
C12A C7A C8A C9A -2.7(3)
C6A C7A C8A C9A 176.64(19)
O1A C8A C9A C10A 178.3(2)
C7A C8A C9A C10A -0.4(3)
C8A C9A C10A C11A 1.7(4)
C9A C10A C11A C12A 0.3(4)
C10A C11A C12A C7A -3.4(3)
C10A C11A C12A C13A 176.1(2)
C8A C7A C12A C11A 4.5(3)
C6A C7A C12A C11A -174.73(18)
C8A C7A C12A C13A -175.04(17)
C6A C7A C12A C13A 5.7(3)
C11A C12A C13A O2A -131.60(19)
C7A C12A C13A O2A 48.0(2)
C11A C12A C13A C20A 109.2(2)
C7A C12A C13A C20A -71.2(2)
C11A C12A C13A C14A -17.5(3)
C7A C12A C13A C14A 162.03(18)
O2A C13A C14A C19A -126.6(2)
C20A C13A C14A C19A -5.1(3)
C12A C13A C14A C19A 120.0(2)
O2A C13A C14A C15A 49.1(2)
C20A C13A C14A C15A 170.60(18)
C12A C13A C14A C15A -64.3(2)
C19A C14A C15A C16A 0.8(4)
C13A C14A C15A C16A -175.1(2)
C14A C15A C16A C17A 0.3(4)
C15A C16A C17A C18A -1.5(4)
C16A C17A C18A C19A 1.5(4)
C15A C14A C19A C18A -0.8(3)
C13A C14A C19A C18A 174.8(2)
C17A C18A C19A C14A -0.4(4)
O2A C13A C20A C25A 3.1(3)
C14A C13A C20A C25A -115.6(2)
C12A C13A C20A C25A 118.5(2)
O2A C13A C20A C21A -175.88(18)
C14A C13A C20A C21A 65.4(2)
C12A C13A C20A C21A -60.5(2)
C25A C20A C21A C22A 2.3(3)
C13A C20A C21A C22A -178.7(2)
C20A C21A C22A C23A -2.3(4)
C21A C22A C23A C24A 0.9(4)
C22A C23A C24A C25A 0.5(4)
C21A C20A C25A C24A -0.8(3)
C13A C20A C25A C24A -179.86(19)
C23A C24A C25A C20A -0.6(4)
C1A N1A C27A O4A 2.9(3)
C1A N1A C27A O3A -178.79(18)
C28A O3A C27A O4A 3.9(3)
C28A O3A C27A N1A -174.49(16)
C27A O3A C28A C29A -135.70(17)
C27A O3A C28A C33A 103.94(19)
O3A C28A C29A C30A -177.93(17)
C33A C28A C29A C30A -58.8(2)
C28A C29A C30A C31A 55.3(3)
C28A C29A C30A C34A 179.2(2)
C34A C30A C31A C32A -177.0(2)
C29A C30A C31A C32A -54.5(3)
C30A C31A C32A C33A 57.8(3)
O3A C28A C33A C32A 175.32(17)
C29A C28A C33A C32A 58.4(2)
O3A C28A C33A C35A -56.6(2)
C29A C28A C33A C35A -173.47(19)
C31A C32A C33A C28A -58.0(3)
C31A C32A C33A C35A 174.1(2)
C28A C33A C35A C37A -71.7(3)
C32A C33A C35A C37A 52.8(3)
C28A C33A C35A C36A 163.0(3)
C32A C33A C35A C36A -72.5(3)

loop_
_cod_related_entry_id
_cod_related_entry_database
_cod_related_entry_code
1 ChemSpider 26576779
